data_4037157
loop_
_publ_author_name
'Kuriyama, Masami'
'Hamaguchi, Norihisa'
'Yano, Gemba'
'Tsukuda, Kotaro'
'Sato, Kanako'
'Onomura, Osamu'

_publ_section_title
;
 Deuterodechlorination of Aryl/Heteroaryl Chlorides Catalyzed by a
 Palladium/Unsymmetrical NHC System.
;
_journal_issue 19
_journal_name_full 'The Journal of organic chemistry'
_journal_page_first 8934
_journal_page_last 8946
_journal_paper_doi 10.1021/acs.joc.6b01609
_journal_volume 81
_journal_year 2016
_chemical_absolute_configuration 'CHOOSE rm ad rmad syn or unk'
_chemical_formula_moiety 'C51 H51 Cl N2 Pd'
_chemical_formula_sum 'C51 H51 Cl N2 Pd'
_chemical_formula_weight 833.83
_space_group_crystal_system orthorhombic
_space_group_IT_number 19
_space_group_name_Hall 'P 2ac 2ab'
_space_group_name_H-M_alt 'P 21 21 21'
_atom_sites_solution_hydrogens geom
_atom_sites_solution_primary direct
_atom_sites_solution_secondary difmap
_cell_angle_alpha 90.0000
_cell_angle_beta 90.0000
_cell_angle_gamma 90.0000
_cell_formula_units_Z 4
_cell_length_a 10.5786(10)
_cell_length_b 17.4231(17)
_cell_length_c 22.099(2)
_cell_measurement_reflns_used 14721
_cell_measurement_temperature 93
_cell_measurement_theta_max 27.50
_cell_measurement_theta_min 2.10
_cell_volume 4073.1(7)
_computing_cell_refinement 'CrystalClear-SM Expert 2.0 r16'
_computing_data_collection 'CrystalClear-SM Expert 2.0 r16 (Rigaku, 2014)'
_computing_data_reduction 'CrystalClear-SM Expert 2.0 r16'
_computing_molecular_graphics 'CrystalStructure 4.2'
_computing_publication_material 'CrystalStructure 4.2 (Rigaku, 2015)'
_computing_structure_refinement 'SHELXL97 (Sheldrick, 2008)'
_computing_structure_solution 'Il Milione (Burla, et al., 2007)'
_diffrn_ambient_temperature 93
_diffrn_detector_area_resol_mean 7.111
_diffrn_measured_fraction_theta_full 0.999
_diffrn_measured_fraction_theta_max 0.999
_diffrn_measurement_device_type 'Rigaku Saturn724'
_diffrn_measurement_method \w
_diffrn_radiation_type 'Mo K\a'
_diffrn_radiation_wavelength 0.71075
_diffrn_reflns_av_R_equivalents 0.0283
_diffrn_reflns_Laue_measured_fraction_full 0.000
_diffrn_reflns_Laue_measured_fraction_max 0.000
_diffrn_reflns_limit_h_max 13
_diffrn_reflns_limit_h_min -13
_diffrn_reflns_limit_k_max 22
_diffrn_reflns_limit_k_min -20
_diffrn_reflns_limit_l_max 28
_diffrn_reflns_limit_l_min -28
_diffrn_reflns_number 34133
_diffrn_reflns_point_group_measured_fraction_full 0.000
_diffrn_reflns_point_group_measured_fraction_max 0.000
_diffrn_reflns_theta_full 27.490
_diffrn_reflns_theta_max 27.490
_diffrn_reflns_theta_min 1.843
_diffrn_standards_number 0
_exptl_absorpt_coefficient_mu 0.560
_exptl_absorpt_correction_T_max 0.925
_exptl_absorpt_correction_T_min 0.866
_exptl_absorpt_correction_type multi-scan
_exptl_absorpt_process_details 'REQAB (Rigaku, 1998)'
_exptl_crystal_colour colorless
_exptl_crystal_density_diffrn 1.360
_exptl_crystal_density_method 'not measured'
_exptl_crystal_description block
_exptl_crystal_F_000 1736.00
_exptl_crystal_size_max 0.200
_exptl_crystal_size_mid 0.150
_exptl_crystal_size_min 0.140
_refine_diff_density_max 0.66
_refine_diff_density_min -0.39
_refine_ls_abs_structure_details 'Flack, H. D. (1983), Acta Cryst. A39, 876-881.  4148 Friedel Pairs'
_refine_ls_abs_structure_Flack -0.016(14)
_refine_ls_extinction_method none
_refine_ls_goodness_of_fit_ref 1.077
_refine_ls_hydrogen_treatment mixed
_refine_ls_number_parameters 506
_refine_ls_number_reflns 9333
_refine_ls_number_restraints 0
_refine_ls_R_factor_all 0.0300
_refine_ls_R_factor_gt 0.0271
_refine_ls_shift/su_max 0.002
_refine_ls_structure_factor_coef Fsqd
_refine_ls_weighting_details 'w = 1/[\s^2^(Fo^2^)+(0.0398P)^2^] where P=(Fo^2^+2Fc^2^)/3'
_refine_ls_weighting_scheme calc
_refine_ls_wR_factor_gt 0.0607
_refine_ls_wR_factor_ref 0.0671
_reflns_number_gt 8813
_reflns_number_total 9333
_reflns_threshold_expression F^2^>2.0\s(F^2^)
_cod_data_source_file jo6b01609_si_002.cif
_cod_data_source_block 1606a_Complex#1
_cod_database_code 4037157

loop_
_space_group_symop_id
_space_group_symop_operation_xyz
1 +X,+Y,+Z
2 1/2-X,-Y,1/2+Z
3 1/2+X,1/2-Y,-Z
4 -X,1/2+Y,1/2-Z

loop_
_atom_site_label
_atom_site_type_symbol
_atom_site_fract_x
_atom_site_fract_y
_atom_site_fract_z
_atom_site_U_iso_or_equiv
_atom_site_adp_type
_atom_site_occupancy
_atom_site_symmetry_multiplicity
_atom_site_calc_flag
_atom_site_refinement_flags
Pd1 Pd 0.657805(14) 0.630790(9) 0.086570(7) 0.01611(5) Uani 1 1 d .
Cl1 Cl 0.74808(5) 0.62246(3) -0.01293(2) 0.02463(12) Uani 1 1 d .
N1 N 0.89740(17) 0.58921(10) 0.15542(8) 0.0139(4) Uani 1 1 d .
N2 N 0.91849(17) 0.69846(10) 0.11195(8) 0.0159(4) Uani 1 1 d .
C1 C 0.4595(2) 0.62193(19) 0.05992(12) 0.0338(6) Uani 1 1 d .
H1A H 0.4122 0.6707 0.0559 0.041 Uiso 1 1 calc R
H1B H 0.4390 0.5838 0.0282 0.041 Uiso 1 1 calc R
C2 C 0.4762(2) 0.5941(2) 0.11788(14) 0.0363(7) Uani 1 1 d .
C3 C 0.5366(2) 0.63900(17) 0.16223(11) 0.0288(5) Uani 1 1 d .
H3A H 0.5641 0.6119 0.1993 0.035 Uiso 1 1 calc R
H3B H 0.4993 0.6901 0.1703 0.035 Uiso 1 1 calc R
C4 C 0.8323(2) 0.64396(11) 0.12456(9) 0.0153(4) Uani 1 1 d .
C5 C 1.02602(19) 0.60840(13) 0.16040(9) 0.0156(4) Uani 1 1 d .
C6 C 1.0395(2) 0.67626(13) 0.13187(10) 0.0174(4) Uani 1 1 d .
C7 C 1.1235(2) 0.55896(14) 0.18954(10) 0.0194(5) Uani 1 1 d .
H7A H 1.1679 0.5293 0.1584 0.023 Uiso 1 1 calc R
H7B H 1.0826 0.5238 0.2180 0.023 Uiso 1 1 calc R
H7C H 1.1842 0.5913 0.2113 0.023 Uiso 1 1 calc R
C8 C 1.1592(2) 0.72012(14) 0.12223(10) 0.0259(5) Uani 1 1 d .
H8A H 1.1515 0.7516 0.0857 0.031 Uiso 1 1 calc R
H8B H 1.2298 0.6841 0.1175 0.031 Uiso 1 1 calc R
H8C H 1.1749 0.7533 0.1572 0.031 Uiso 1 1 calc R
C9 C 0.8382(2) 0.52581(11) 0.18617(9) 0.0141(4) Uani 1 1 d .
C10 C 0.81165(18) 0.53286(13) 0.24835(10) 0.0149(4) Uani 1 1 d .
C11 C 0.7532(2) 0.47092(13) 0.27691(10) 0.0166(4) Uani 1 1 d .
H11 H 0.7349 0.4743 0.3189 0.020 Uiso 1 1 calc R
C12 C 0.7210(2) 0.40445(13) 0.24576(10) 0.0165(4) Uani 1 1 d .
C13 C 0.74895(19) 0.39942(12) 0.18416(10) 0.0150(4) Uani 1 1 d .
H13 H 0.7267 0.3542 0.1626 0.018 Uiso 1 1 calc R
C14 C 0.80872(18) 0.45913(12) 0.15362(10) 0.0145(4) Uani 1 1 d .
C15 C 0.6535(2) 0.33992(13) 0.27785(10) 0.0211(4) Uani 1 1 d .
H15A H 0.6697 0.3434 0.3214 0.025 Uiso 1 1 calc R
H15B H 0.6845 0.2906 0.2626 0.025 Uiso 1 1 calc R
H15C H 0.5624 0.3439 0.2704 0.025 Uiso 1 1 calc R
C16 C 0.8446(2) 0.60645(12) 0.28241(9) 0.0163(4) Uani 1 1 d .
H16 H 0.8629 0.6458 0.2507 0.020 Uiso 1 1 calc R
C17 C 0.9655(2) 0.59961(13) 0.32042(10) 0.0165(4) Uani 1 1 d .
C18 C 1.0000(2) 0.53358(14) 0.35154(11) 0.0212(5) Uani 1 1 d .
H18 H 0.9453 0.4903 0.3513 0.025 Uiso 1 1 calc R
C19 C 1.1137(2) 0.53002(15) 0.38317(11) 0.0237(5) Uani 1 1 d .
H19 H 1.1357 0.4846 0.4045 0.028 Uiso 1 1 calc R
C20 C 1.1948(2) 0.59227(15) 0.38374(11) 0.0242(5) Uani 1 1 d .
H20 H 1.2729 0.5895 0.4048 0.029 Uiso 1 1 calc R
C21 C 1.1613(2) 0.65837(14) 0.35346(11) 0.0256(5) Uani 1 1 d .
H21 H 1.2164 0.7014 0.3537 0.031 Uiso 1 1 calc R
C22 C 1.0466(2) 0.66224(14) 0.32249(11) 0.0231(5) Uani 1 1 d .
H22 H 1.0236 0.7084 0.3025 0.028 Uiso 1 1 calc R
C23 C 0.7342(2) 0.63824(14) 0.31940(10) 0.0193(4) Uani 1 1 d .
C24 C 0.6711(2) 0.70259(14) 0.29700(11) 0.0274(5) Uani 1 1 d .
H24 H 0.6977 0.7253 0.2601 0.033 Uiso 1 1 calc R
C25 C 0.5691(3) 0.73367(19) 0.32866(14) 0.0403(7) Uani 1 1 d .
H25 H 0.5276 0.7781 0.3136 0.048 Uiso 1 1 calc R
C26 C 0.5284(3) 0.7004(2) 0.38140(13) 0.0407(8) Uani 1 1 d .
H26 H 0.4573 0.7210 0.4021 0.049 Uiso 1 1 calc R
C27 C 0.5899(2) 0.63744(18) 0.40450(11) 0.0345(6) Uani 1 1 d .
H27 H 0.5614 0.6146 0.4411 0.041 Uiso 1 1 calc R
C28 C 0.6943(2) 0.60695(15) 0.37436(11) 0.0249(5) Uani 1 1 d .
H28 H 0.7385 0.5647 0.3913 0.030 Uiso 1 1 calc R
C29 C 0.84511(19) 0.45296(10) 0.08706(9) 0.0142(4) Uani 1 1 d .
H29 H 0.8260 0.5039 0.0683 0.017 Uiso 1 1 calc R
C30 C 0.7680(2) 0.39329(12) 0.05226(9) 0.0150(4) Uani 1 1 d .
C31 C 0.6559(2) 0.41596(13) 0.02410(10) 0.0200(4) Uani 1 1 d .
H31 H 0.6284 0.4677 0.0274 0.024 Uiso 1 1 calc R
C32 C 0.5843(2) 0.36389(16) -0.00855(10) 0.0231(5) Uani 1 1 d .
H32 H 0.5080 0.3800 -0.0273 0.028 Uiso 1 1 calc R
C33 C 0.6240(2) 0.28815(14) -0.01390(10) 0.0228(5) Uani 1 1 d .
H33 H 0.5755 0.2525 -0.0367 0.027 Uiso 1 1 calc R
C34 C 0.7338(2) 0.26500(13) 0.01402(10) 0.0215(5) Uani 1 1 d .
H34 H 0.7611 0.2132 0.0106 0.026 Uiso 1 1 calc R
C35 C 0.8048(2) 0.31710(13) 0.04725(10) 0.0181(5) Uani 1 1 d .
H35 H 0.8798 0.3003 0.0669 0.022 Uiso 1 1 calc R
C36 C 0.9875(2) 0.44055(12) 0.08069(10) 0.0172(4) Uani 1 1 d .
C37 C 1.0531(2) 0.38708(13) 0.11593(11) 0.0221(5) Uani 1 1 d .
H37 H 1.0089 0.3575 0.1452 0.027 Uiso 1 1 calc R
C38 C 1.1830(2) 0.37678(15) 0.10844(12) 0.0292(6) Uani 1 1 d .
H38 H 1.2268 0.3400 0.1322 0.035 Uiso 1 1 calc R
C39 C 1.2476(2) 0.42021(16) 0.06639(13) 0.0342(7) Uani 1 1 d .
H39 H 1.3361 0.4134 0.0615 0.041 Uiso 1 1 calc R
C40 C 1.1848(2) 0.47325(16) 0.03154(12) 0.0324(6) Uani 1 1 d .
H40 H 1.2302 0.5029 0.0027 0.039 Uiso 1 1 calc R
C41 C 1.0547(2) 0.48382(14) 0.03831(11) 0.0231(5) Uani 1 1 d .
H41 H 1.0118 0.5205 0.0140 0.028 Uiso 1 1 calc R
C42 C 0.8860(2) 0.77140(12) 0.08231(11) 0.0193(4) Uani 1 1 d .
H42A H 0.8452 0.7600 0.0430 0.023 Uiso 1 1 calc R
H42B H 0.9651 0.7998 0.0738 0.023 Uiso 1 1 calc R
C43 C 0.7981(2) 0.82318(13) 0.11918(10) 0.0208(5) Uani 1 1 d .
C44 C 0.8342(2) 0.84947(12) 0.17660(10) 0.0229(5) Uani 1 1 d .
C45 C 0.7569(2) 0.90100(14) 0.20734(11) 0.0261(5) Uani 1 1 d .
H45 H 0.7804 0.9166 0.2470 0.031 Uiso 1 1 calc R
C46 C 0.6482(3) 0.93007(13) 0.18259(11) 0.0261(5) Uani 1 1 d .
C47 C 0.6117(2) 0.90292(15) 0.12617(11) 0.0250(5) Uani 1 1 d .
H47 H 0.5352 0.9211 0.1088 0.030 Uiso 1 1 calc R
C48 C 0.6845(2) 0.84942(12) 0.09419(10) 0.0198(5) Uani 1 1 d .
C49 C 0.9600(3) 0.82932(15) 0.20492(13) 0.0358(7) Uani 1 1 d .
H49A H 0.9635 0.7740 0.2126 0.043 Uiso 1 1 calc R
H49B H 0.9696 0.8571 0.2432 0.043 Uiso 1 1 calc R
H49C H 1.0285 0.8438 0.1773 0.043 Uiso 1 1 calc R
C50 C 0.5750(3) 0.99247(16) 0.21492(13) 0.0343(7) Uani 1 1 d .
H50A H 0.6283 1.0382 0.2190 0.041 Uiso 1 1 calc R
H50B H 0.5501 0.9743 0.2552 0.041 Uiso 1 1 calc R
H50C H 0.4992 1.0053 0.1915 0.041 Uiso 1 1 calc R
C51 C 0.6392(3) 0.82524(14) 0.03209(10) 0.0252(5) Uani 1 1 d .
H51A H 0.6458 0.7693 0.0282 0.030 Uiso 1 1 calc R
H51B H 0.6916 0.8498 0.0011 0.030 Uiso 1 1 calc R
H51C H 0.5509 0.8409 0.0268 0.030 Uiso 1 1 calc R
H2 H 0.469(3) 0.5315(19) 0.1214(14) 0.043(9) Uiso 1 1 d .

loop_
_atom_site_aniso_label
_atom_site_aniso_U_11
_atom_site_aniso_U_22
_atom_site_aniso_U_33
_atom_site_aniso_U_23
_atom_site_aniso_U_13
_atom_site_aniso_U_12
Pd1 0.01454(7) 0.01584(7) 0.01795(7) 0.00232(7) -0.00318(7) -0.00020(7)
Cl1 0.0312(3) 0.0236(3) 0.0191(2) 0.0023(2) -0.0004(2) 0.0007(3)
N1 0.0142(9) 0.0131(9) 0.0145(9) 0.0005(7) -0.0014(7) 0.0004(7)
N2 0.0156(9) 0.0162(9) 0.0159(9) 0.0016(7) -0.0008(7) -0.0032(7)
C1 0.0135(11) 0.0554(19) 0.0325(13) 0.0043(14) -0.0085(10) -0.0004(13)
C2 0.0181(13) 0.0522(18) 0.0385(16) 0.0049(14) 0.0010(12) -0.0088(12)
C3 0.0183(11) 0.0412(15) 0.0268(12) -0.0018(12) 0.0044(9) -0.0012(11)
C4 0.0177(10) 0.0160(10) 0.0123(9) -0.0035(7) 0.0011(8) 0.0007(9)
C5 0.0133(10) 0.0198(11) 0.0136(10) -0.0049(8) 0.0010(8) -0.0001(8)
C6 0.0148(11) 0.0218(11) 0.0155(10) -0.0006(9) 0.0008(8) 0.0000(9)
C7 0.0150(11) 0.0232(11) 0.0201(11) -0.0039(9) -0.0032(8) 0.0034(9)
C8 0.0198(11) 0.0345(13) 0.0234(11) 0.0003(10) 0.0001(10) -0.0096(12)
C9 0.0116(9) 0.0139(9) 0.0167(9) 0.0016(7) -0.0003(9) 0.0012(9)
C10 0.0113(10) 0.0174(10) 0.0159(10) -0.0025(8) -0.0012(8) 0.0017(8)
C11 0.0168(10) 0.0191(10) 0.0139(10) -0.0005(8) -0.0025(8) 0.0018(9)
C12 0.0134(10) 0.0178(11) 0.0181(10) -0.0008(9) -0.0018(9) 0.0022(8)
C13 0.0135(10) 0.0147(10) 0.0167(10) -0.0011(8) -0.0015(8) 0.0009(8)
C14 0.0127(10) 0.0161(10) 0.0147(10) -0.0001(8) -0.0021(8) 0.0041(8)
C15 0.0235(11) 0.0198(10) 0.0200(10) 0.0024(9) 0.0014(10) 0.0011(10)
C16 0.0178(10) 0.0165(9) 0.0145(9) -0.0047(7) -0.0018(9) 0.0019(9)
C17 0.0151(10) 0.0212(11) 0.0133(10) -0.0058(9) 0.0013(8) 0.0025(9)
C18 0.0192(11) 0.0184(11) 0.0259(12) -0.0056(10) -0.0020(9) -0.0002(9)
C19 0.0239(12) 0.0224(12) 0.0249(12) -0.0074(10) -0.0051(9) 0.0065(10)
C20 0.0196(12) 0.0296(13) 0.0235(12) -0.0093(11) -0.0025(9) 0.0021(10)
C21 0.0211(12) 0.0282(12) 0.0275(12) -0.0068(10) 0.0000(11) -0.0074(11)
C22 0.0270(13) 0.0219(11) 0.0204(11) -0.0053(10) 0.0003(10) -0.0021(10)
C23 0.0171(10) 0.0232(12) 0.0177(10) -0.0070(10) -0.0029(8) 0.0006(10)
C24 0.0265(13) 0.0304(13) 0.0253(12) -0.0064(10) -0.0048(11) 0.0088(11)
C25 0.0277(14) 0.0497(18) 0.0434(17) -0.0200(15) -0.0122(13) 0.0203(13)
C26 0.0201(14) 0.071(2) 0.0316(15) -0.0298(15) -0.0005(11) 0.0080(14)
C27 0.0229(12) 0.0590(18) 0.0217(12) -0.0184(14) 0.0021(9) -0.0072(13)
C28 0.0231(12) 0.0326(13) 0.0191(11) -0.0083(10) -0.0015(9) -0.0023(10)
C29 0.0171(9) 0.0126(8) 0.0130(8) -0.0005(8) -0.0008(11) 0.0011(8)
C30 0.0155(10) 0.0175(11) 0.0119(9) -0.0016(8) 0.0017(8) 0.0003(8)
C31 0.0199(11) 0.0211(11) 0.0190(10) 0.0008(8) -0.0013(10) 0.0026(10)
C32 0.0196(11) 0.0312(13) 0.0186(10) 0.0028(11) -0.0052(8) -0.0018(11)
C33 0.0224(12) 0.0258(12) 0.0202(11) -0.0028(10) 0.0003(9) -0.0091(9)
C34 0.0249(13) 0.0166(11) 0.0230(12) -0.0027(9) 0.0032(10) -0.0027(9)
C35 0.0166(11) 0.0182(11) 0.0195(11) -0.0009(9) -0.0009(8) -0.0009(8)
C36 0.0202(11) 0.0157(10) 0.0157(11) -0.0064(9) 0.0001(9) -0.0014(8)
C37 0.0199(11) 0.0220(12) 0.0245(11) -0.0079(9) -0.0007(9) 0.0009(9)
C38 0.0206(12) 0.0284(13) 0.0385(13) -0.0172(12) -0.0070(10) 0.0078(10)
C39 0.0179(12) 0.0377(15) 0.0470(16) -0.0246(13) 0.0062(12) -0.0042(11)
C40 0.0302(15) 0.0331(14) 0.0338(14) -0.0150(12) 0.0154(11) -0.0110(11)
C41 0.0264(13) 0.0222(12) 0.0206(12) -0.0071(10) 0.0046(10) -0.0061(10)
C42 0.0228(10) 0.0165(10) 0.0186(10) 0.0038(10) -0.0018(9) -0.0034(8)
C43 0.0286(12) 0.0137(10) 0.0202(11) 0.0018(9) -0.0002(9) -0.0045(9)
C44 0.0318(13) 0.0152(10) 0.0216(11) 0.0021(8) -0.0054(11) -0.0042(10)
C45 0.0366(14) 0.0199(11) 0.0219(12) -0.0013(10) -0.0027(11) -0.0090(11)
C46 0.0281(13) 0.0225(11) 0.0278(12) -0.0014(9) 0.0049(12) -0.0115(11)
C47 0.0199(11) 0.0253(12) 0.0299(13) 0.0014(11) 0.0014(10) -0.0057(10)
C48 0.0223(11) 0.0158(10) 0.0213(11) 0.0020(8) -0.0017(9) -0.0048(8)
C49 0.0485(17) 0.0230(13) 0.0360(15) -0.0059(12) -0.0242(13) 0.0020(13)
C50 0.0282(14) 0.0352(15) 0.0394(15) -0.0121(13) 0.0080(12) -0.0086(12)
C51 0.0290(14) 0.0211(11) 0.0254(12) -0.0011(9) -0.0079(11) 0.0000(11)

loop_
_atom_type_symbol
_atom_type_description
_atom_type_scat_dispersion_real
_atom_type_scat_dispersion_imag
_atom_type_scat_source
C C 0.0033 0.0016
;
International Tables for Crystallography
(Vol. C, Tables 4.2.6.8 and 6.1.1.4)
;
H H 0.0000 0.0000
;
International Tables for Crystallography
(Vol. C, Table 6.1.1.4)
;
Cl Cl 0.1484 0.1585
;
International Tables for Crystallography
(Vol. C, Tables 4.2.6.8 and 6.1.1.4)
;
N N 0.0061 0.0033
;
International Tables for Crystallography
(Vol. C, Tables 4.2.6.8 and 6.1.1.4)
;
Pd Pd -0.9988 1.0072
;
International Tables for Crystallography
(Vol. C, Tables 4.2.6.8 and 6.1.1.4)
;

loop_
_geom_angle_atom_site_label_1
_geom_angle_atom_site_label_2
_geom_angle_atom_site_label_3
_geom_angle
C4 Pd1 C3 102.47(9)
C4 Pd1 C2 135.46(10)
C3 Pd1 C2 38.67(11)
C4 Pd1 C1 170.94(9)
C3 Pd1 C1 68.60(9)
C2 Pd1 C1 37.23(10)
C4 Pd1 Cl1 91.36(6)
C3 Pd1 Cl1 166.01(7)
C2 Pd1 Cl1 129.41(8)
C1 Pd1 Cl1 97.52(7)
C4 N1 C5 111.25(18)
C4 N1 C9 123.71(18)
C5 N1 C9 124.48(18)
C4 N2 C6 110.93(18)
C4 N2 C42 122.97(18)
C6 N2 C42 126.08(18)
C2 C1 Pd1 69.65(15)
C2 C1 H1A 116.7
Pd1 C1 H1A 116.7
C2 C1 H1B 116.7
Pd1 C1 H1B 116.7
H1A C1 H1B 113.7
C1 C2 C3 120.5(3)
C1 C2 Pd1 73.13(16)
C3 C2 Pd1 69.58(14)
C1 C2 H2 114.1(16)
C3 C2 H2 122.2(16)
Pd1 C2 H2 112.3(17)
C2 C3 Pd1 71.75(15)
C2 C3 H3A 116.4
Pd1 C3 H3A 116.4
C2 C3 H3B 116.4
Pd1 C3 H3B 116.4
H3A C3 H3B 113.4
N2 C4 N1 104.84(19)
N2 C4 Pd1 127.37(15)
N1 C4 Pd1 125.82(15)
C6 C5 N1 105.93(19)
C6 C5 C7 129.5(2)
N1 C5 C7 124.5(2)
C5 C6 N2 106.92(19)
C5 C6 C8 127.2(2)
N2 C6 C8 125.8(2)
C5 C7 H7A 109.5
C5 C7 H7B 109.5
H7A C7 H7B 109.5
C5 C7 H7C 109.5
H7A C7 H7C 109.5
H7B C7 H7C 109.5
C6 C8 H8A 109.5
C6 C8 H8B 109.5
H8A C8 H8B 109.5
C6 C8 H8C 109.5
H8A C8 H8C 109.5
H8B C8 H8C 109.5
C14 C9 C10 121.92(19)
C14 C9 N1 119.37(18)
C10 C9 N1 118.71(18)
C11 C10 C9 117.56(19)
C11 C10 C16 121.85(19)
C9 C10 C16 120.59(19)
C12 C11 C10 122.0(2)
C12 C11 H11 119.0
C10 C11 H11 119.0
C11 C12 C13 118.9(2)
C11 C12 C15 120.28(19)
C13 C12 C15 120.8(2)
C14 C13 C12 121.5(2)
C14 C13 H13 119.3
C12 C13 H13 119.3
C13 C14 C9 118.15(19)
C13 C14 C29 122.00(19)
C9 C14 C29 119.83(18)
C12 C15 H15A 109.5
C12 C15 H15B 109.5
H15A C15 H15B 109.5
C12 C15 H15C 109.5
H15A C15 H15C 109.5
H15B C15 H15C 109.5
C10 C16 C23 113.18(18)
C10 C16 C17 113.23(17)
C23 C16 C17 111.85(16)
C10 C16 H16 105.9
C23 C16 H16 105.9
C17 C16 H16 105.9
C22 C17 C18 118.2(2)
C22 C17 C16 118.1(2)
C18 C17 C16 123.6(2)
C17 C18 C19 120.8(2)
C17 C18 H18 119.6
C19 C18 H18 119.6
C20 C19 C18 120.4(2)
C20 C19 H19 119.8
C18 C19 H19 119.8
C21 C20 C19 119.5(2)
C21 C20 H20 120.3
C19 C20 H20 120.3
C20 C21 C22 120.2(2)
C20 C21 H21 119.9
C22 C21 H21 119.9
C17 C22 C21 121.0(2)
C17 C22 H22 119.5
C21 C22 H22 119.5
C24 C23 C28 118.5(2)
C24 C23 C16 117.8(2)
C28 C23 C16 123.7(2)
C23 C24 C25 120.2(3)
C23 C24 H24 119.9
C25 C24 H24 119.9
C26 C25 C24 120.4(3)
C26 C25 H25 119.8
C24 C25 H25 119.8
C25 C26 C27 120.3(2)
C25 C26 H26 119.9
C27 C26 H26 119.9
C26 C27 C28 120.1(3)
C26 C27 H27 119.9
C28 C27 H27 119.9
C27 C28 C23 120.4(3)
C27 C28 H28 119.8
C23 C28 H28 119.8
C14 C29 C36 110.35(17)
C14 C29 C30 113.49(17)
C36 C29 C30 112.54(17)
C14 C29 H29 106.7
C36 C29 H29 106.7
C30 C29 H29 106.7
C35 C30 C31 118.2(2)
C35 C30 C29 122.74(19)
C31 C30 C29 119.01(19)
C32 C31 C30 120.7(2)
C32 C31 H31 119.6
C30 C31 H31 119.6
C31 C32 C33 120.1(2)
C31 C32 H32 119.9
C33 C32 H32 119.9
C34 C33 C32 119.7(2)
C34 C33 H33 120.2
C32 C33 H33 120.2
C33 C34 C35 120.1(2)
C33 C34 H34 119.9
C35 C34 H34 119.9
C30 C35 C34 121.1(2)
C30 C35 H35 119.5
C34 C35 H35 119.5
C41 C36 C37 118.7(2)
C41 C36 C29 119.1(2)
C37 C36 C29 122.1(2)
C38 C37 C36 120.5(2)
C38 C37 H37 119.7
C36 C37 H37 119.7
C39 C38 C37 119.8(2)
C39 C38 H38 120.1
C37 C38 H38 120.1
C40 C39 C38 120.5(2)
C40 C39 H39 119.8
C38 C39 H39 119.8
C39 C40 C41 120.3(3)
C39 C40 H40 119.8
C41 C40 H40 119.8
C36 C41 C40 120.1(3)
C36 C41 H41 119.9
C40 C41 H41 119.9
N2 C42 C43 114.47(19)
N2 C42 H42A 108.6
C43 C42 H42A 108.6
N2 C42 H42B 108.6
C43 C42 H42B 108.6
H42A C42 H42B 107.6
C48 C43 C44 119.0(2)
C48 C43 C42 120.3(2)
C44 C43 C42 120.6(2)
C45 C44 C43 119.5(2)
C45 C44 C49 117.7(2)
C43 C44 C49 122.6(2)
C46 C45 C44 122.5(2)
C46 C45 H45 118.8
C44 C45 H45 118.8
C45 C46 C47 117.8(2)
C45 C46 C50 120.4(2)
C47 C46 C50 121.7(3)
C46 C47 C48 121.8(2)
C46 C47 H47 119.1
C48 C47 H47 119.1
C43 C48 C47 119.4(2)
C43 C48 C51 122.6(2)
C47 C48 C51 117.9(2)
C44 C49 H49A 109.5
C44 C49 H49B 109.5
H49A C49 H49B 109.5
C44 C49 H49C 109.5
H49A C49 H49C 109.5
H49B C49 H49C 109.5
C46 C50 H50A 109.5
C46 C50 H50B 109.5
H50A C50 H50B 109.5
C46 C50 H50C 109.5
H50A C50 H50C 109.5
H50B C50 H50C 109.5
C48 C51 H51A 109.5
C48 C51 H51B 109.5
H51A C51 H51B 109.5
C48 C51 H51C 109.5
H51A C51 H51C 109.5
H51B C51 H51C 109.5

loop_
_geom_bond_atom_site_label_1
_geom_bond_atom_site_label_2
_geom_bond_distance
Pd1 C4 2.041(2)
Pd1 C3 2.112(2)
Pd1 C2 2.140(3)
Pd1 C1 2.185(2)
Pd1 Cl1 2.4018(6)
N1 C4 1.360(3)
N1 C5 1.405(3)
N1 C9 1.440(3)
N2 C4 1.345(3)
N2 C6 1.408(3)
N2 C42 1.470(3)
C1 C2 1.381(4)
C1 H1A 0.9900
C1 H1B 0.9900
C2 C3 1.408(4)
C2 H2 1.09(3)
C3 H3A 0.9900
C3 H3B 0.9900
C5 C6 1.347(3)
C5 C7 1.490(3)
C6 C8 1.495(3)
C7 H7A 0.9800
C7 H7B 0.9800
C7 H7C 0.9800
C8 H8A 0.9800
C8 H8B 0.9800
C8 H8C 0.9800
C9 C14 1.402(3)
C9 C10 1.408(3)
C10 C11 1.395(3)
C10 C16 1.527(3)
C11 C12 1.390(3)
C11 H11 0.9500
C12 C13 1.396(3)
C12 C15 1.509(3)
C13 C14 1.392(3)
C13 H13 0.9500
C14 C29 1.524(3)
C15 H15A 0.9800
C15 H15B 0.9800
C15 H15C 0.9800
C16 C23 1.529(3)
C16 C17 1.535(3)
C16 H16 1.0000
C17 C22 1.389(3)
C17 C18 1.389(3)
C18 C19 1.393(3)
C18 H18 0.9500
C19 C20 1.383(4)
C19 H19 0.9500
C20 C21 1.378(4)
C20 H20 0.9500
C21 C22 1.395(4)
C21 H21 0.9500
C22 H22 0.9500
C23 C24 1.395(3)
C23 C28 1.397(3)
C24 C25 1.396(4)
C24 H24 0.9500
C25 C26 1.371(4)
C25 H25 0.9500
C26 C27 1.375(4)
C26 H26 0.9500
C27 C28 1.395(3)
C27 H27 0.9500
C28 H28 0.9500
C29 C36 1.528(3)
C29 C30 1.529(3)
C29 H29 1.0000
C30 C35 1.388(3)
C30 C31 1.397(3)
C31 C32 1.384(3)
C31 H31 0.9500
C32 C33 1.390(4)
C32 H32 0.9500
C33 C34 1.376(3)
C33 H33 0.9500
C34 C35 1.388(3)
C34 H34 0.9500
C35 H35 0.9500
C36 C41 1.397(3)
C36 C37 1.399(3)
C37 C38 1.395(3)
C37 H37 0.9500
C38 C39 1.380(4)
C38 H38 0.9500
C39 C40 1.374(4)
C39 H39 0.9500
C40 C41 1.397(4)
C40 H40 0.9500
C41 H41 0.9500
C42 C43 1.531(3)
C42 H42A 0.9900
C42 H42B 0.9900
C43 C48 1.399(3)
C43 C44 1.402(3)
C44 C45 1.391(3)
C44 C49 1.512(4)
C45 C46 1.371(4)
C45 H45 0.9500
C46 C47 1.388(3)
C46 C50 1.514(4)
C47 C48 1.401(3)
C47 H47 0.9500
C48 C51 1.514(3)
C49 H49A 0.9800
C49 H49B 0.9800
C49 H49C 0.9800
C50 H50A 0.9800
C50 H50B 0.9800
C50 H50C 0.9800
C51 H51A 0.9800
C51 H51B 0.9800
C51 H51C 0.9800

loop_
_geom_torsion_atom_site_label_1
_geom_torsion_atom_site_label_2
_geom_torsion_atom_site_label_3
_geom_torsion_atom_site_label_4
_geom_torsion
C4 Pd1 C1 C2 -39.5(7)
C3 Pd1 C1 C2 -29.50(19)
Cl1 Pd1 C1 C2 152.24(18)
Pd1 C1 C2 C3 53.0(2)
C4 Pd1 C2 C1 171.79(17)
C3 Pd1 C2 C1 132.8(3)
Cl1 Pd1 C2 C1 -36.7(2)
C4 Pd1 C2 C3 39.0(3)
C1 Pd1 C2 C3 -132.8(3)
Cl1 Pd1 C2 C3 -169.50(13)
C1 C2 C3 Pd1 -54.6(2)
C4 Pd1 C3 C2 -153.12(18)
C1 Pd1 C3 C2 28.48(18)
Cl1 Pd1 C3 C2 35.6(4)
C6 N2 C4 N1 3.3(2)
C42 N2 C4 N1 -175.61(19)
C6 N2 C4 Pd1 -161.35(15)
C42 N2 C4 Pd1 19.8(3)
C5 N1 C4 N2 -2.0(2)
C9 N1 C4 N2 169.80(18)
C5 N1 C4 Pd1 162.97(15)
C9 N1 C4 Pd1 -25.3(3)
C3 Pd1 C4 N2 -120.72(19)
C2 Pd1 C4 N2 -144.5(2)
C1 Pd1 C4 N2 -111.2(6)
Cl1 Pd1 C4 N2 57.17(18)
C3 Pd1 C4 N1 77.70(19)
C2 Pd1 C4 N1 54.0(2)
C1 Pd1 C4 N1 87.2(7)
Cl1 Pd1 C4 N1 -104.41(17)
C4 N1 C5 C6 -0.1(2)
C9 N1 C5 C6 -171.78(19)
C4 N1 C5 C7 -177.5(2)
C9 N1 C5 C7 10.8(3)
N1 C5 C6 N2 2.0(2)
C7 C5 C6 N2 179.3(2)
N1 C5 C6 C8 -177.4(2)
C7 C5 C6 C8 -0.2(4)
C4 N2 C6 C5 -3.4(2)
C42 N2 C6 C5 175.4(2)
C4 N2 C6 C8 176.1(2)
C42 N2 C6 C8 -5.1(4)
C4 N1 C9 C14 85.2(3)
C5 N1 C9 C14 -104.1(2)
C4 N1 C9 C10 -94.8(2)
C5 N1 C9 C10 75.9(3)
C14 C9 C10 C11 -0.6(3)
N1 C9 C10 C11 179.39(18)
C14 C9 C10 C16 -179.74(19)
N1 C9 C10 C16 0.2(3)
C9 C10 C11 C12 -0.4(3)
C16 C10 C11 C12 178.74(19)
C10 C11 C12 C13 0.6(3)
C10 C11 C12 C15 -177.7(2)
C11 C12 C13 C14 0.3(3)
C15 C12 C13 C14 178.6(2)
C12 C13 C14 C9 -1.3(3)
C12 C13 C14 C29 177.20(19)
C10 C9 C14 C13 1.4(3)
N1 C9 C14 C13 -178.54(18)
C10 C9 C14 C29 -177.12(19)
N1 C9 C14 C29 2.9(3)
C11 C10 C16 C23 -49.5(3)
C9 C10 C16 C23 129.7(2)
C11 C10 C16 C17 79.2(3)
C9 C10 C16 C17 -101.7(2)
C10 C16 C17 C22 141.1(2)
C23 C16 C17 C22 -89.6(2)
C10 C16 C17 C18 -37.1(3)
C23 C16 C17 C18 92.2(3)
C22 C17 C18 C19 -1.0(3)
C16 C17 C18 C19 177.3(2)
C17 C18 C19 C20 -0.4(4)
C18 C19 C20 C21 0.9(4)
C19 C20 C21 C22 -0.1(4)
C18 C17 C22 C21 1.8(3)
C16 C17 C22 C21 -176.5(2)
C20 C21 C22 C17 -1.3(4)
C10 C16 C23 C24 -104.8(2)
C17 C16 C23 C24 125.9(2)
C10 C16 C23 C28 75.9(3)
C17 C16 C23 C28 -53.4(3)
C28 C23 C24 C25 -1.2(3)
C16 C23 C24 C25 179.5(2)
C23 C24 C25 C26 -1.3(4)
C24 C25 C26 C27 1.9(4)
C25 C26 C27 C28 0.0(4)
C26 C27 C28 C23 -2.4(4)
C24 C23 C28 C27 3.0(3)
C16 C23 C28 C27 -177.7(2)
C13 C14 C29 C36 -104.7(2)
C9 C14 C29 C36 73.7(2)
C13 C14 C29 C30 22.6(3)
C9 C14 C29 C30 -158.91(18)
C14 C29 C30 C35 -90.0(2)
C36 C29 C30 C35 36.2(3)
C14 C29 C30 C31 90.2(2)
C36 C29 C30 C31 -143.6(2)
C35 C30 C31 C32 -0.8(3)
C29 C30 C31 C32 179.1(2)
C30 C31 C32 C33 -0.3(3)
C31 C32 C33 C34 0.8(3)
C32 C33 C34 C35 -0.1(3)
C31 C30 C35 C34 1.4(3)
C29 C30 C35 C34 -178.4(2)
C33 C34 C35 C30 -1.0(3)
C14 C29 C36 C41 -133.9(2)
C30 C29 C36 C41 98.2(2)
C14 C29 C36 C37 46.1(3)
C30 C29 C36 C37 -81.8(3)
C41 C36 C37 C38 -0.6(3)
C29 C36 C37 C38 179.4(2)
C36 C37 C38 C39 0.7(3)
C37 C38 C39 C40 -0.4(4)
C38 C39 C40 C41 0.0(4)
C37 C36 C41 C40 0.2(3)
C29 C36 C41 C40 -179.8(2)
C39 C40 C41 C36 0.1(4)
C4 N2 C42 C43 64.3(3)
C6 N2 C42 C43 -114.4(2)
N2 C42 C43 C48 -124.9(2)
N2 C42 C43 C44 59.7(3)
C48 C43 C44 C45 -0.1(3)
C42 C43 C44 C45 175.3(2)
C48 C43 C44 C49 -174.9(2)
C42 C43 C44 C49 0.5(3)
C43 C44 C45 C46 -2.8(4)
C49 C44 C45 C46 172.2(2)
C44 C45 C46 C47 3.8(4)
C44 C45 C46 C50 -173.2(2)
C45 C46 C47 C48 -2.0(4)
C50 C46 C47 C48 175.1(2)
C44 C43 C48 C47 1.9(3)
C42 C43 C48 C47 -173.5(2)
C44 C43 C48 C51 178.9(2)
C42 C43 C48 C51 3.5(3)
C46 C47 C48 C43 -0.9(3)
C46 C47 C48 C51 -178.0(2)
